data_1516381
loop_
_publ_author_name
'Yang, Jye-Shane'
'Lin, Cheng-Kai'
'Lahoti, Anand M.'
'Tseng, Chung-Kai'
'Liu, Yi-Hung'
'Lee, Gene-Hsiang'
'Peng, Shie-Ming'

_publ_section_title
;
 Effect of ground-state twisting on the trans --&gt; cis
 photoisomerization and TICT state formation of aminostilbenes.
;
_journal_issue 17
_journal_name_full 'The journal of physical chemistry. A'
_journal_page_first 4868
_journal_page_last 4877
_journal_paper_doi 10.1021/jp807748t
_journal_volume 113
_journal_year 2009
_chemical_formula_sum 'C23 H18 N2'
_chemical_formula_weight 322.39
_chemical_name_systematic
; 
 ? 
;
_space_group_IT_number 61
_symmetry_cell_setting orthorhombic
_symmetry_space_group_name_Hall '-P 2ac 2ab'
_symmetry_space_group_name_H-M 'P b c a'
_atom_sites_solution_hydrogens geom
_atom_sites_solution_primary direct
_atom_sites_solution_secondary difmap
_audit_creation_method SHELXL-97
_cell_angle_alpha 90.00
_cell_angle_beta 90.00
_cell_angle_gamma 90.00
_cell_formula_units_Z 8
_cell_length_a 15.7000(13)
_cell_length_b 6.8425(6)
_cell_length_c 33.139(3)
_cell_measurement_reflns_used 1472
_cell_measurement_temperature 295(2)
_cell_measurement_theta_max 20.20
_cell_measurement_theta_min 2.46
_cell_volume 3560.0(5)
_computing_cell_refinement 'Bruker SAINT'
_computing_data_collection 'Bruker SMART'
_computing_data_reduction 'Bruker SAINT'
_computing_molecular_graphics 'Bruker SHELXTL'
_computing_publication_material 'Bruker SHELXTL'
_computing_structure_refinement 'SHELXL-97 (Sheldrick, 1997)'
_computing_structure_solution 'SHELXS-97 (Sheldrick, 1990)'
_diffrn_ambient_temperature 295(2)
_diffrn_measured_fraction_theta_full 0.999
_diffrn_measured_fraction_theta_max 0.999
_diffrn_measurement_device_type 'BRUKER SMART APEXCCD area detector'
_diffrn_measurement_method 'omega scans'
_diffrn_radiation_monochromator graphite
_diffrn_radiation_source 'fine-focus sealed tube'
_diffrn_radiation_type MoK\a
_diffrn_radiation_wavelength 0.71073
_diffrn_reflns_av_R_equivalents 0.0864
_diffrn_reflns_av_sigmaI/netI 0.0507
_diffrn_reflns_limit_h_max 18
_diffrn_reflns_limit_h_min -15
_diffrn_reflns_limit_k_max 8
_diffrn_reflns_limit_k_min -8
_diffrn_reflns_limit_l_max 39
_diffrn_reflns_limit_l_min -39
_diffrn_reflns_number 15979
_diffrn_reflns_theta_full 25.00
_diffrn_reflns_theta_max 25.00
_diffrn_reflns_theta_min 1.23
_exptl_absorpt_coefficient_mu 0.071
_exptl_absorpt_correction_T_max 0.9986
_exptl_absorpt_correction_T_min 0.9655
_exptl_absorpt_correction_type multi-scan
_exptl_crystal_colour yellow
_exptl_crystal_density_diffrn 1.203
_exptl_crystal_density_meas ?
_exptl_crystal_density_method 'not measured'
_exptl_crystal_description plate
_exptl_crystal_F_000 1360
_exptl_crystal_size_max 0.50
_exptl_crystal_size_mid 0.40
_exptl_crystal_size_min 0.02
_refine_diff_density_max 0.170
_refine_diff_density_min -0.193
_refine_diff_density_rms 0.044
_refine_ls_extinction_method none
_refine_ls_goodness_of_fit_ref 1.207
_refine_ls_hydrogen_treatment constr
_refine_ls_matrix_type full
_refine_ls_number_parameters 226
_refine_ls_number_reflns 3137
_refine_ls_number_restraints 0
_refine_ls_restrained_S_all 1.207
_refine_ls_R_factor_all 0.1265
_refine_ls_R_factor_gt 0.0878
_refine_ls_shift/su_max 0.000
_refine_ls_shift/su_mean 0.000
_refine_ls_structure_factor_coef Fsqd
_refine_ls_weighting_details 'calc w=1/[\s^2^(Fo^2^)+(0.0821P)^2^+1.1548P] where P=(Fo^2^+2Fc^2^)/3'
_refine_ls_weighting_scheme calc
_refine_ls_wR_factor_gt 0.1902
_refine_ls_wR_factor_ref 0.2161
_reflns_number_gt 2231
_reflns_number_total 3137
_reflns_threshold_expression >2sigma(I)
_cod_data_source_file jp807748t_si_001.cif
_cod_data_source_block 7
_cod_depositor_comments
;
The following automatic conversions were performed:

'_symmetry_cell_setting' value 'Orthorhombic' changed to
'orthorhombic' according to
/usr/data/users/saulius/automatic-downloads/retrospective/ACS/lib/dictionaries/cif_core.dic
dictionary named 'cif_core.dic' version 2.4.2 from 2011-04-26.

Automatic conversion script
Id: cif_fix_values 2281 2013-09-26 08:29:07Z andrius 

The following automatic conversions were performed:

'_exptl_crystal_density_meas' value 'not_measured' was changed to '?'
- the value is perceived as not measured.

Automatic conversion script
Id: cif_fix_values 3008 2015-01-20 13:52:24Z robertas 
;
_cod_original_sg_symbol_H-M Pbca
_cod_database_code 1516381

loop_
_symmetry_equiv_pos_as_xyz
'x, y, z'
'-x+1/2, -y, z+1/2'
'-x, y+1/2, -z+1/2'
'x+1/2, -y+1/2, -z'
'-x, -y, -z'
'x-1/2, y, -z-1/2'
'x, -y-1/2, z-1/2'
'-x-1/2, y-1/2, z'

loop_
_atom_site_label
_atom_site_type_symbol
_atom_site_fract_x
_atom_site_fract_y
_atom_site_fract_z
_atom_site_U_iso_or_equiv
_atom_site_adp_type
_atom_site_occupancy
_atom_site_symmetry_multiplicity
_atom_site_calc_flag
_atom_site_refinement_flags
N1 N 0.14632(18) 0.2566(5) 0.41317(8) 0.0443(8) Uani 1 1 d .
H1A H 0.0988 0.2581 0.4261 0.053 Uiso 1 1 calc R
N2 N 0.4850(2) 0.1927(7) 0.53653(11) 0.0766(13) Uani 1 1 d .
C1 C 0.1398(2) 0.2719(5) 0.37106(10) 0.0412(9) Uani 1 1 d .
C2 C 0.0790(2) 0.3972(6) 0.35516(10) 0.0457(10) Uani 1 1 d .
H2 H 0.0458 0.4727 0.3724 0.055 Uiso 1 1 calc R
C3 C 0.0674(2) 0.4106(6) 0.31408(11) 0.0471(10) Uani 1 1 d .
H3 H 0.0263 0.4960 0.3043 0.056 Uiso 1 1 calc R
C4 C 0.1147(2) 0.3019(5) 0.28666(10) 0.0420(9) Uani 1 1 d .
C5 C 0.1764(2) 0.1775(6) 0.30334(11) 0.0486(10) Uani 1 1 d .
H5 H 0.2105 0.1039 0.2862 0.058 Uiso 1 1 calc R
C6 C 0.1878(2) 0.1609(5) 0.34443(10) 0.0463(10) Uani 1 1 d .
H6 H 0.2283 0.0743 0.3544 0.056 Uiso 1 1 calc R
C7 C 0.0986(2) 0.3277(5) 0.24393(10) 0.0439(9) Uani 1 1 d .
H7 H 0.0642 0.4342 0.2377 0.053 Uiso 1 1 calc R
C8 C 0.1248(2) 0.2243(5) 0.21173(11) 0.0431(9) Uani 1 1 d .
C9 C 0.1051(2) 0.2754(6) 0.16978(10) 0.0442(9) Uani 1 1 d .
C10 C 0.0638(3) 0.4382(6) 0.15470(11) 0.0590(11) Uani 1 1 d .
H10 H 0.0402 0.5301 0.1721 0.071 Uiso 1 1 calc R
C11 C 0.0583(3) 0.4617(8) 0.11356(12) 0.0756(15) Uani 1 1 d .
H11 H 0.0298 0.5697 0.1031 0.091 Uiso 1 1 calc R
C12 C 0.0937(3) 0.3295(9) 0.08783(13) 0.0770(16) Uani 1 1 d .
H12 H 0.0913 0.3509 0.0601 0.092 Uiso 1 1 calc R
C13 C 0.1332(3) 0.1645(8) 0.10252(13) 0.0701(14) Uani 1 1 d .
H13 H 0.1554 0.0716 0.0849 0.084 Uiso 1 1 calc R
C14 C 0.1393(2) 0.1387(7) 0.14365(11) 0.0523(10) Uani 1 1 d .
C15 C 0.1806(3) -0.0233(7) 0.16679(12) 0.0744(14) Uani 1 1 d .
H15A H 0.2388 -0.0427 0.1578 0.089 Uiso 1 1 calc R
H15B H 0.1494 -0.1445 0.1633 0.089 Uiso 1 1 calc R
C16 C 0.1786(3) 0.0413(6) 0.21079(12) 0.0626(12) Uani 1 1 d .
H16A H 0.1536 -0.0596 0.2276 0.075 Uiso 1 1 calc R
H16B H 0.2357 0.0684 0.2204 0.075 Uiso 1 1 calc R
C17 C 0.2178(2) 0.2394(5) 0.43658(10) 0.0371(8) Uani 1 1 d .
C18 C 0.3009(2) 0.2464(5) 0.42159(10) 0.0423(9) Uani 1 1 d .
H18 H 0.3101 0.2586 0.3940 0.051 Uiso 1 1 calc R
C19 C 0.3693(2) 0.2354(5) 0.44754(11) 0.0456(9) Uani 1 1 d .
H19 H 0.4243 0.2415 0.4372 0.055 Uiso 1 1 calc R
C20 C 0.3574(2) 0.2153(5) 0.48846(10) 0.0418(9) Uani 1 1 d .
C21 C 0.2746(2) 0.2078(5) 0.50381(10) 0.0430(9) Uani 1 1 d .
H21 H 0.2657 0.1952 0.5314 0.052 Uiso 1 1 calc R
C22 C 0.2067(2) 0.2191(5) 0.47816(10) 0.0403(9) Uani 1 1 d .
H22 H 0.1518 0.2132 0.4886 0.048 Uiso 1 1 calc R
C23 C 0.4291(3) 0.2027(6) 0.51507(12) 0.0526(10) Uani 1 1 d .

loop_
_atom_site_aniso_label
_atom_site_aniso_U_11
_atom_site_aniso_U_22
_atom_site_aniso_U_33
_atom_site_aniso_U_23
_atom_site_aniso_U_13
_atom_site_aniso_U_12
N1 0.0281(16) 0.062(2) 0.0429(18) 0.0056(15) -0.0017(13) -0.0001(15)
N2 0.047(2) 0.118(4) 0.065(2) -0.018(2) -0.016(2) 0.010(2)
C1 0.032(2) 0.047(2) 0.044(2) 0.0036(17) -0.0003(16) -0.0017(17)
C2 0.032(2) 0.063(3) 0.042(2) -0.0063(18) -0.0015(16) 0.0124(19)
C3 0.033(2) 0.060(3) 0.048(2) 0.0016(18) -0.0035(17) 0.0142(19)
C4 0.037(2) 0.042(2) 0.047(2) 0.0031(16) -0.0007(16) 0.0027(17)
C5 0.041(2) 0.060(3) 0.045(2) 0.0006(18) 0.0029(17) 0.0174(19)
C6 0.046(2) 0.047(2) 0.046(2) 0.0053(17) -0.0012(18) 0.0141(18)
C7 0.039(2) 0.048(2) 0.045(2) 0.0057(17) -0.0046(17) 0.0089(18)
C8 0.0314(19) 0.048(2) 0.050(2) -0.0004(17) -0.0027(16) -0.0013(17)
C9 0.0291(19) 0.057(2) 0.047(2) -0.0029(18) 0.0002(16) -0.0044(18)
C10 0.061(3) 0.073(3) 0.043(2) 0.004(2) 0.002(2) 0.016(2)
C11 0.066(3) 0.110(4) 0.051(3) 0.011(3) -0.004(2) 0.022(3)
C12 0.053(3) 0.134(5) 0.044(2) 0.002(3) 0.001(2) 0.002(3)
C13 0.048(3) 0.107(4) 0.055(3) -0.029(3) -0.001(2) 0.004(3)
C14 0.034(2) 0.072(3) 0.051(2) -0.014(2) -0.0014(18) -0.006(2)
C15 0.078(3) 0.075(3) 0.070(3) -0.018(3) 0.000(3) 0.019(3)
C16 0.065(3) 0.057(3) 0.066(3) -0.004(2) -0.006(2) 0.016(2)
C17 0.036(2) 0.0342(19) 0.0414(19) 0.0010(15) -0.0005(15) 0.0001(16)
C18 0.037(2) 0.051(2) 0.0381(19) 0.0030(16) 0.0026(16) 0.0010(18)
C19 0.030(2) 0.051(2) 0.056(2) -0.0005(18) 0.0020(17) 0.0016(18)
C20 0.033(2) 0.046(2) 0.046(2) -0.0012(17) -0.0068(16) 0.0049(17)
C21 0.044(2) 0.048(2) 0.0372(19) 0.0005(16) -0.0013(16) 0.0032(18)
C22 0.034(2) 0.045(2) 0.042(2) 0.0003(16) 0.0003(16) -0.0002(17)
C23 0.043(2) 0.062(3) 0.053(2) -0.012(2) -0.004(2) 0.003(2)

loop_
_atom_type_symbol
_atom_type_description
_atom_type_scat_dispersion_real
_atom_type_scat_dispersion_imag
_atom_type_scat_source
C C 0.0033 0.0016 'International Tables Vol C Tables 4.2.6.8 and 6.1.1.4'
H H 0.0000 0.0000 'International Tables Vol C Tables 4.2.6.8 and 6.1.1.4'
N N 0.0061 0.0033 'International Tables Vol C Tables 4.2.6.8 and 6.1.1.4'

loop_
_geom_angle_atom_site_label_1
_geom_angle_atom_site_label_2
_geom_angle_atom_site_label_3
_geom_angle
C17 N1 C1 129.0(3)
C2 C1 C6 118.1(3)
C2 C1 N1 118.3(3)
C6 C1 N1 123.5(3)
C3 C2 C1 120.5(3)
C2 C3 C4 122.7(3)
C3 C4 C5 115.9(3)
C3 C4 C7 118.7(3)
C5 C4 C7 125.4(3)
C6 C5 C4 122.0(3)
C5 C6 C1 120.8(3)
C8 C7 C4 131.1(3)
C7 C8 C9 124.2(3)
C7 C8 C16 128.6(3)
C9 C8 C16 107.2(3)
C10 C9 C14 120.0(4)
C10 C9 C8 129.3(4)
C14 C9 C8 110.5(3)
C11 C10 C9 118.8(4)
C12 C11 C10 121.1(5)
C11 C12 C13 120.5(4)
C12 C13 C14 119.1(4)
C13 C14 C9 120.4(4)
C13 C14 C15 129.2(4)
C9 C14 C15 110.4(3)
C14 C15 C16 105.5(3)
C8 C16 C15 105.8(3)
N1 C17 C22 117.7(3)
N1 C17 C18 124.1(3)
C22 C17 C18 118.1(3)
C19 C18 C17 120.3(3)
C20 C19 C18 121.0(3)
C19 C20 C21 119.3(3)
C19 C20 C23 120.4(3)
C21 C20 C23 120.4(3)
C22 C21 C20 119.9(3)
C21 C22 C17 121.5(3)
N2 C23 C20 179.0(4)

loop_
_geom_bond_atom_site_label_1
_geom_bond_atom_site_label_2
_geom_bond_distance
N1 C17 1.369(4)
N1 C1 1.403(4)
N2 C23 1.131(5)
C1 C2 1.387(5)
C1 C6 1.387(5)
C2 C3 1.377(5)
C3 C4 1.389(5)
C4 C5 1.402(5)
C4 C7 1.449(5)
C5 C6 1.378(5)
C7 C8 1.345(5)
C8 C9 1.466(5)
C8 C16 1.511(5)
C9 C10 1.382(5)
C9 C14 1.383(5)
C10 C11 1.376(5)
C11 C12 1.362(6)
C12 C13 1.377(7)
C13 C14 1.378(5)
C14 C15 1.496(6)
C15 C16 1.524(5)
C17 C22 1.396(5)
C17 C18 1.397(5)
C18 C19 1.377(5)
C19 C20 1.376(5)
C20 C21 1.397(5)
C20 C23 1.433(5)
C21 C22 1.366(5)
